data_7157582
loop_
_publ_author_name
'Zhang, Yi-Zhu'
'Sheng, Feng-Tao'
'Zhu, Zuoquan'
'Li, Zhi-Ming'
'Zhang, Shu'
'Tan, Wei'
'Shi, Feng'

_publ_section_title
;
 Organocatalytic C3-functionalization of indolizines: synthesis of
 biologically important indolizine derivatives.
;
_journal_issue 29
_journal_name_full 'Organic &amp; biomolecular chemistry'
_journal_page_first 5688
_journal_page_last 5696
_journal_paper_doi 10.1039/d0ob01230k
_journal_volume 18
_journal_year 2020
_chemical_formula_moiety 'C29 H20 F3 N O2'
_chemical_formula_sum 'C29 H20 F3 N O2'
_chemical_formula_weight 471.46
_space_group_crystal_system triclinic
_space_group_IT_number 2
_space_group_name_Hall '-P 1'
_space_group_name_H-M_alt 'P -1'
_atom_sites_solution_hydrogens geom
_audit_creation_date 2019-06-01
_audit_creation_method
;
Olex2 1.2
(compiled May 18 2018 14:05:52 for OlexSys, GUI svn.r5506)
;
_audit_update_record
;
2020-06-09 deposited with the CCDC.	2020-07-10 downloaded from the CCDC.
;
_cell_angle_alpha 88.838(5)
_cell_angle_beta 68.455(5)
_cell_angle_gamma 79.684(6)
_cell_formula_units_Z 2
_cell_length_a 10.333(4)
_cell_length_b 10.460(4)
_cell_length_c 11.583(5)
_cell_measurement_reflns_used 1508
_cell_measurement_temperature 296(2)
_cell_measurement_theta_max 22.369
_cell_measurement_theta_min 2.646
_cell_volume 1144.2(8)
_computing_cell_refinement 'SAINT v7.68A (Bruker, 2009)'
_computing_data_reduction 'SAINT v7.68A (Bruker, 2009)'
_computing_molecular_graphics 'Olex2 (Dolomanov et al., 2009)'
_computing_publication_material 'Olex2 (Dolomanov et al., 2009)'
_computing_structure_refinement 'ShelXL (Sheldrick, 2015)'
_diffrn_ambient_temperature 296.15
_diffrn_measured_fraction_theta_full 0.980
_diffrn_measured_fraction_theta_max 0.978
_diffrn_measurement_device_type 'Bruker APEX-II CCD'
_diffrn_measurement_method '\f and \w scans'
_diffrn_radiation_monochromator graphite
_diffrn_radiation_type MoK\a
_diffrn_radiation_wavelength 0.71073
_diffrn_reflns_av_R_equivalents 0.0168
_diffrn_reflns_av_unetI/netI 0.0444
_diffrn_reflns_Laue_measured_fraction_full 0.980
_diffrn_reflns_Laue_measured_fraction_max 0.978
_diffrn_reflns_limit_h_max 9
_diffrn_reflns_limit_h_min -12
_diffrn_reflns_limit_k_max 12
_diffrn_reflns_limit_k_min -12
_diffrn_reflns_limit_l_max 13
_diffrn_reflns_limit_l_min -14
_diffrn_reflns_number 6041
_diffrn_reflns_point_group_measured_fraction_full 0.980
_diffrn_reflns_point_group_measured_fraction_max 0.978
_diffrn_reflns_theta_full 25.242
_diffrn_reflns_theta_max 25.678
_diffrn_reflns_theta_min 2.672
_diffrn_standards_number 0
_exptl_absorpt_coefficient_mu 0.102
_exptl_absorpt_correction_T_max 0.7455
_exptl_absorpt_correction_T_min 0.6815
_exptl_absorpt_correction_type multi-scan
_exptl_absorpt_process_details
;
SADABS-2008/1 (Bruker,2008) was used for absorption correction.
wR2(int) was 0.0592 before and 0.0299 after correction.
The Ratio of minimum to maximum transmission is 0.9142.
The \l/2 correction factor is 0.0015.
;
_exptl_crystal_colour colourless
_exptl_crystal_colour_primary colourless
_exptl_crystal_density_diffrn 1.368
_exptl_crystal_description block
_exptl_crystal_F_000 488
_refine_diff_density_max 0.193
_refine_diff_density_min -0.280
_refine_diff_density_rms 0.049
_refine_ls_extinction_method none
_refine_ls_goodness_of_fit_ref 1.034
_refine_ls_hydrogen_treatment constr
_refine_ls_matrix_type full
_refine_ls_number_parameters 327
_refine_ls_number_reflns 4240
_refine_ls_number_restraints 0
_refine_ls_restrained_S_all 1.034
_refine_ls_R_factor_all 0.0887
_refine_ls_R_factor_gt 0.0555
_refine_ls_shift/su_max 0.002
_refine_ls_shift/su_mean 0.000
_refine_ls_structure_factor_coef Fsqd
_refine_ls_weighting_details 'w=1/[\s^2^(Fo^2^)+(0.0797P)^2^+0.2071P] where P=(Fo^2^+2Fc^2^)/3'
_refine_ls_weighting_scheme calc
_refine_ls_wR_factor_gt 0.1420
_refine_ls_wR_factor_ref 0.1617
_reflns_Friedel_coverage 0.000
_reflns_number_gt 2817
_reflns_number_total 4240
_reflns_threshold_expression 'I > 2\s(I)'
_cod_data_source_file d0ob01230k2.cif
_cod_data_source_block sf20190530a_0m
_cod_depositor_comments 'Adding full bibliography for 7157582.cif.'
_cod_database_code 7157582
_shelx_shelxl_version_number 2017/1
_shelx_space_group_comment
;
The symmetry employed for this shelxl refinement is uniquely defined
by the following loop, which should always be used as a source of
symmetry information in preference to the above space-group names.
They are only intended as comments.
;
_olex2_refinement_description
;
1. Fixed Uiso
 At 1.2 times of:
  All C(H) groups
 At 1.5 times of:
  All O(H) groups
2. Others
 Fixed Sof: H17(0.5) H23(0.5) O2(0.5) H2(0.5) O2A(0.5) H2A(0.5)
3.a Ternary CH refined with riding coordinates:
 C1(H1)
3.b Aromatic/amide H refined with riding coordinates:
 C6(H6), C7(H7), C8(H8), C9(H9), C13(H13), C14(H14), C15(H15), C16(H16),
 C17(H17), C19(H19), C20(H20), C21(H21), C22(H22), C23(H23), C25(H25), C26(H26),
  C27(H27), C28(H28), C29(H29)
3.c Idealised tetrahedral OH refined as rotating group:
 O2(H2), O2A(H2A)
;
_olex2_submission_special_instructions 'No special instructions were received'

loop_
_space_group_symop_operation_xyz
'x, y, z'
'-x, -y, -z'

loop_
_atom_site_label
_atom_site_type_symbol
_atom_site_fract_x
_atom_site_fract_y
_atom_site_fract_z
_atom_site_U_iso_or_equiv
_atom_site_adp_type
_atom_site_occupancy
_atom_site_site_symmetry_order
_atom_site_calc_flag
_atom_site_refinement_flags_posn
_atom_site_refinement_flags_adp
_atom_site_refinement_flags_occupancy
_atom_site_disorder_assembly
_atom_site_disorder_group
F1 F -0.1767(2) 0.4468(2) 0.23446(18) 0.0947(7) Uani 1 1 d . . . . .
F2 F -0.1522(2) 0.34677(19) 0.3894(2) 0.1030(7) Uani 1 1 d . . . . .
F3 F -0.35579(18) 0.43928(18) 0.40017(19) 0.0840(6) Uani 1 1 d . . . . .
O1 O -0.3025(2) 0.6189(2) 0.50806(18) 0.0638(6) Uani 1 1 d . . . . .
N1 N 0.0320(2) 0.80480(18) 0.29857(18) 0.0403(5) Uani 1 1 d . . . . .
C1 C 0.2687(2) 0.6950(2) 0.1323(2) 0.0401(6) Uani 1 1 d . . . . .
H1 H 0.311630 0.602597 0.114742 0.048 Uiso 1 1 calc R . . . .
C2 C 0.1201(2) 0.6960(2) 0.2233(2) 0.0394(6) Uani 1 1 d . . . . .
C3 C 0.0501(3) 0.5939(2) 0.2535(2) 0.0411(6) Uani 1 1 d . . . . .
C4 C -0.0848(3) 0.6373(2) 0.3509(2) 0.0417(6) Uani 1 1 d . . . . .
C5 C -0.0928(3) 0.7700(2) 0.3792(2) 0.0417(6) Uani 1 1 d . . . . .
C6 C -0.1956(3) 0.8661(3) 0.4611(2) 0.0500(7) Uani 1 1 d . . . . .
H6 H -0.279436 0.845112 0.516488 0.060 Uiso 1 1 calc R . . . .
C7 C -0.1727(3) 0.9902(3) 0.4596(3) 0.0532(7) Uani 1 1 d . . . . .
H7 H -0.240637 1.053887 0.514811 0.064 Uiso 1 1 calc R . . . .
C8 C -0.0471(3) 1.0226(3) 0.3752(3) 0.0526(7) Uani 1 1 d . . . . .
H8 H -0.032803 1.107969 0.373860 0.063 Uiso 1 1 calc R . . . .
C9 C 0.0530(3) 0.9306(2) 0.2960(3) 0.0474(6) Uani 1 1 d . . . . .
H9 H 0.136028 0.952540 0.239987 0.057 Uiso 1 1 calc R . . . .
C10 C -0.2046(3) 0.5756(3) 0.4126(2) 0.0456(6) Uani 1 1 d . . . . .
C11 C -0.2210(3) 0.4510(3) 0.3556(3) 0.0615(8) Uani 1 1 d . . . . .
C12 C 0.3596(2) 0.7511(2) 0.1902(2) 0.0408(6) Uani 1 1 d . . . . .
C13 C 0.4109(3) 0.8640(3) 0.1529(3) 0.0498(7) Uani 1 1 d . . . . .
H13 H 0.391281 0.908177 0.089054 0.060 Uiso 1 1 calc R . . . .
C14 C 0.4910(3) 0.9131(3) 0.2083(3) 0.0615(8) Uani 1 1 d . . . . .
H14 H 0.523327 0.990227 0.182698 0.074 Uiso 1 1 calc R . . . .
C15 C 0.5223(3) 0.8474(3) 0.3012(3) 0.0652(8) Uani 1 1 d . . . . .
H15 H 0.575736 0.880317 0.338844 0.078 Uiso 1 1 calc R . . . .
C16 C 0.4752(3) 0.7332(3) 0.3387(3) 0.0658(8) Uani 1 1 d . . . . .
H16 H 0.497473 0.688295 0.401080 0.079 Uiso 1 1 calc R . . . .
C17 C 0.3944(3) 0.6850(3) 0.2833(3) 0.0527(7) Uani 1 1 d . . . . .
H17 H 0.363075 0.607445 0.308625 0.063 Uiso 0.5 1 calc R . P A 2
C18 C 0.2792(3) 0.7471(2) 0.0066(2) 0.0417(6) Uani 1 1 d . . . . .
C19 C 0.1695(3) 0.8283(3) -0.0134(3) 0.0625(8) Uani 1 1 d . . . . .
H19 H 0.084021 0.854181 0.052583 0.075 Uiso 1 1 calc R . . . .
C20 C 0.1853(4) 0.8721(3) -0.1310(3) 0.0758(10) Uani 1 1 d . . . . .
H20 H 0.110889 0.927820 -0.143015 0.091 Uiso 1 1 calc R . . . .
C21 C 0.3089(4) 0.8339(3) -0.2285(3) 0.0666(9) Uani 1 1 d . . . . .
H21 H 0.318964 0.864101 -0.306876 0.080 Uiso 1 1 calc R . . . .
C22 C 0.4189(3) 0.7510(3) -0.2122(3) 0.0613(8) Uani 1 1 d . . . . .
H22 H 0.503071 0.723938 -0.279362 0.074 Uiso 1 1 calc R . . . .
C23 C 0.4038(3) 0.7082(3) -0.0952(3) 0.0531(7) Uani 1 1 d . . . . .
H23 H 0.478646 0.652020 -0.084303 0.064 Uiso 0.5 1 calc R . P B 1
C24 C 0.1142(2) 0.4617(2) 0.1941(2) 0.0416(6) Uani 1 1 d . . . . .
C25 C 0.1416(3) 0.4382(3) 0.0693(3) 0.0578(7) Uani 1 1 d . . . . .
H25 H 0.120913 0.506221 0.022189 0.069 Uiso 1 1 calc R . . . .
C26 C 0.1989(4) 0.3152(3) 0.0141(3) 0.0744(9) Uani 1 1 d . . . . .
H26 H 0.214756 0.300211 -0.069227 0.089 Uiso 1 1 calc R . . . .
C27 C 0.2329(4) 0.2145(3) 0.0824(3) 0.0731(9) Uani 1 1 d . . . . .
H27 H 0.271152 0.131356 0.045324 0.088 Uiso 1 1 calc R . . . .
C28 C 0.2105(3) 0.2367(3) 0.2042(3) 0.0639(8) Uani 1 1 d . . . . .
H28 H 0.234826 0.168811 0.249734 0.077 Uiso 1 1 calc R . . . .
C29 C 0.1520(3) 0.3593(3) 0.2604(3) 0.0520(7) Uani 1 1 d . . . . .
H29 H 0.137648 0.373474 0.343533 0.062 Uiso 1 1 calc R . . . .
O2 O 0.3517(4) 0.5632(3) 0.3071(3) 0.0458(8) Uani 0.5 1 d . . P C 1
H2 H 0.378957 0.528297 0.360263 0.069 Uiso 0.5 1 calc GR . P C 1
O2A O 0.5037(5) 0.6156(5) -0.0790(4) 0.0823(14) Uani 0.5 1 d . . P D 2
H2A H 0.483594 0.604703 -0.004617 0.123 Uiso 0.5 1 calc GR . P D 2

loop_
_atom_site_aniso_label
_atom_site_aniso_U_11
_atom_site_aniso_U_22
_atom_site_aniso_U_33
_atom_site_aniso_U_23
_atom_site_aniso_U_13
_atom_site_aniso_U_12
F1 0.0955(15) 0.1220(18) 0.0632(12) -0.0235(11) -0.0047(11) -0.0616(13)
F2 0.0806(14) 0.0523(12) 0.157(2) 0.0076(12) -0.0247(14) -0.0068(10)
F3 0.0500(10) 0.0853(13) 0.1041(15) -0.0150(11) -0.0041(10) -0.0315(9)
O1 0.0535(12) 0.0735(14) 0.0507(12) -0.0052(10) 0.0002(10) -0.0184(10)
N1 0.0370(11) 0.0373(11) 0.0439(12) -0.0008(9) -0.0134(9) -0.0036(9)
C1 0.0371(13) 0.0332(13) 0.0463(15) 0.0024(11) -0.0120(11) -0.0042(10)
C2 0.0375(13) 0.0337(13) 0.0434(14) -0.0004(10) -0.0129(11) -0.0018(10)
C3 0.0392(13) 0.0407(14) 0.0435(14) 0.0034(11) -0.0158(11) -0.0068(11)
C4 0.0382(13) 0.0431(14) 0.0427(14) 0.0029(11) -0.0138(11) -0.0076(11)
C5 0.0360(13) 0.0497(15) 0.0395(14) 0.0013(11) -0.0148(11) -0.0061(11)
C6 0.0420(15) 0.0553(17) 0.0460(16) -0.0065(12) -0.0120(12) -0.0008(12)
C7 0.0486(16) 0.0520(17) 0.0534(17) -0.0136(13) -0.0191(14) 0.0072(13)
C8 0.0567(17) 0.0395(15) 0.0606(18) -0.0048(13) -0.0238(15) -0.0013(12)
C9 0.0491(15) 0.0359(14) 0.0584(17) 0.0016(12) -0.0215(13) -0.0075(12)
C10 0.0407(14) 0.0514(16) 0.0422(15) 0.0038(12) -0.0125(13) -0.0084(12)
C11 0.0486(17) 0.0553(19) 0.072(2) 0.0001(15) -0.0077(15) -0.0191(14)
C12 0.0362(13) 0.0386(14) 0.0430(14) 0.0017(11) -0.0112(11) -0.0029(10)
C13 0.0456(15) 0.0457(15) 0.0576(17) 0.0053(12) -0.0185(13) -0.0085(12)
C14 0.0544(18) 0.0554(18) 0.075(2) -0.0050(15) -0.0201(16) -0.0177(14)
C15 0.0516(18) 0.080(2) 0.067(2) -0.0147(17) -0.0258(16) -0.0109(16)
C16 0.0551(18) 0.086(2) 0.0565(19) 0.0016(16) -0.0268(15) -0.0002(16)
C17 0.0464(15) 0.0572(17) 0.0505(16) 0.0064(13) -0.0160(13) -0.0038(13)
C18 0.0411(14) 0.0356(13) 0.0483(15) 0.0018(11) -0.0159(12) -0.0083(11)
C19 0.0569(18) 0.0682(19) 0.0570(18) -0.0010(15) -0.0231(15) 0.0068(15)
C20 0.085(2) 0.078(2) 0.066(2) 0.0088(18) -0.040(2) 0.0057(19)
C21 0.096(3) 0.065(2) 0.0515(18) 0.0129(15) -0.0379(19) -0.0241(19)
C22 0.069(2) 0.0657(19) 0.0450(17) 0.0014(14) -0.0112(15) -0.0221(16)
C23 0.0544(17) 0.0510(17) 0.0514(17) 0.0057(13) -0.0180(14) -0.0070(13)
C24 0.0352(13) 0.0377(14) 0.0479(15) 0.0010(11) -0.0092(11) -0.0099(10)
C25 0.0692(19) 0.0488(17) 0.0507(17) 0.0002(13) -0.0168(15) -0.0105(14)
C26 0.091(2) 0.061(2) 0.0571(19) -0.0155(16) -0.0126(18) -0.0112(18)
C27 0.075(2) 0.0419(17) 0.079(2) -0.0084(16) -0.0043(18) -0.0044(15)
C28 0.0571(18) 0.0407(17) 0.085(2) 0.0091(15) -0.0188(17) -0.0040(13)
C29 0.0485(15) 0.0452(16) 0.0587(17) 0.0026(13) -0.0161(13) -0.0072(12)
O2 0.053(2) 0.0381(19) 0.048(2) 0.0184(16) -0.0208(17) -0.0107(16)
O2A 0.063(3) 0.092(3) 0.070(3) 0.009(3) -0.012(2) 0.011(2)

loop_
_atom_type_symbol
_atom_type_description
_atom_type_scat_dispersion_real
_atom_type_scat_dispersion_imag
_atom_type_scat_source
C C 0.0033 0.0016 'International Tables Vol C Tables 4.2.6.8 and 6.1.1.4'
H H 0.0000 0.0000 'International Tables Vol C Tables 4.2.6.8 and 6.1.1.4'
F F 0.0171 0.0103 'International Tables Vol C Tables 4.2.6.8 and 6.1.1.4'
N N 0.0061 0.0033 'International Tables Vol C Tables 4.2.6.8 and 6.1.1.4'
O O 0.0106 0.0060 'International Tables Vol C Tables 4.2.6.8 and 6.1.1.4'

loop_
_geom_angle_atom_site_label_1
_geom_angle_atom_site_label_2
_geom_angle_atom_site_label_3
_geom_angle
_geom_angle_site_symmetry_1
_geom_angle_site_symmetry_3
_geom_angle_publ_flag
C5 N1 C2 109.77(19) . . ?
C9 N1 C2 128.8(2) . . ?
C9 N1 C5 121.3(2) . . ?
C2 C1 C12 112.6(2) . . ?
C2 C1 C18 115.1(2) . . ?
C18 C1 C12 113.75(19) . . ?
N1 C2 C1 124.4(2) . . ?
C3 C2 N1 107.8(2) . . ?
C3 C2 C1 127.8(2) . . ?
C2 C3 C4 108.6(2) . . ?
C2 C3 C24 122.3(2) . . ?
C4 C3 C24 129.0(2) . . ?
C3 C4 C10 133.0(2) . . ?
C5 C4 C3 107.1(2) . . ?
C5 C4 C10 119.8(2) . . ?
N1 C5 C4 106.7(2) . . ?
N1 C5 C6 118.4(2) . . ?
C6 C5 C4 134.8(2) . . ?
C7 C6 C5 119.9(3) . . ?
C6 C7 C8 120.2(3) . . ?
C9 C8 C7 120.4(3) . . ?
C8 C9 N1 119.7(2) . . ?
O1 C10 C4 124.3(3) . . ?
O1 C10 C11 114.8(2) . . ?
C4 C10 C11 120.8(2) . . ?
F1 C11 F2 108.2(3) . . ?
F1 C11 F3 108.5(3) . . ?
F1 C11 C10 114.0(2) . . ?
F2 C11 C10 110.6(3) . . ?
F3 C11 F2 105.7(2) . . ?
F3 C11 C10 109.5(2) . . ?
C13 C12 C1 122.9(2) . . ?
C13 C12 C17 117.9(2) . . ?
C17 C12 C1 119.2(2) . . ?
C12 C13 C14 121.5(3) . . ?
C15 C14 C13 119.6(3) . . ?
C14 C15 C16 120.3(3) . . ?
C15 C16 C17 119.7(3) . . ?
C12 C17 O2 114.8(3) . . ?
C16 C17 C12 120.9(3) . . ?
C16 C17 O2 124.1(3) . . ?
C19 C18 C1 123.5(2) . . ?
C19 C18 C23 117.7(2) . . ?
C23 C18 C1 118.8(2) . . ?
C18 C19 C20 120.8(3) . . ?
C21 C20 C19 120.3(3) . . ?
C20 C21 C22 120.4(3) . . ?
C21 C22 C23 119.4(3) . . ?
C22 C23 C18 121.5(3) . . ?
O2A C23 C18 117.6(3) . . ?
O2A C23 C22 120.5(3) . . ?
C25 C24 C3 120.5(2) . . ?
C25 C24 C29 118.1(2) . . ?
C29 C24 C3 121.3(2) . . ?
C26 C25 C24 120.8(3) . . ?
C25 C26 C27 120.0(3) . . ?
C28 C27 C26 120.0(3) . . ?
C27 C28 C29 120.4(3) . . ?
C28 C29 C24 120.6(3) . . ?

loop_
_geom_bond_atom_site_label_1
_geom_bond_atom_site_label_2
_geom_bond_distance
_geom_bond_site_symmetry_2
_geom_bond_publ_flag
F1 C11 1.306(4) . ?
F2 C11 1.325(4) . ?
F3 C11 1.323(3) . ?
O1 C10 1.218(3) . ?
N1 C2 1.404(3) . ?
N1 C5 1.392(3) . ?
N1 C9 1.370(3) . ?
C1 C2 1.508(3) . ?
C1 C12 1.534(3) . ?
C1 C18 1.517(3) . ?
C2 C3 1.365(3) . ?
C3 C4 1.435(3) . ?
C3 C24 1.483(3) . ?
C4 C5 1.413(3) . ?
C4 C10 1.442(3) . ?
C5 C6 1.397(3) . ?
C6 C7 1.359(4) . ?
C7 C8 1.403(4) . ?
C8 C9 1.349(4) . ?
C10 C11 1.536(4) . ?
C12 C13 1.377(3) . ?
C12 C17 1.391(3) . ?
C13 C14 1.384(4) . ?
C14 C15 1.371(4) . ?
C15 C16 1.373(4) . ?
C16 C17 1.386(4) . ?
C17 O2 1.412(4) . ?
C18 C19 1.378(4) . ?
C18 C23 1.390(4) . ?
C19 C20 1.390(4) . ?
C20 C21 1.357(5) . ?
C21 C22 1.370(4) . ?
C22 C23 1.381(4) . ?
C23 O2A 1.346(5) . ?
C24 C25 1.386(4) . ?
C24 C29 1.388(4) . ?
C25 C26 1.376(4) . ?
C26 C27 1.377(4) . ?
C27 C28 1.360(5) . ?
C28 C29 1.378(4) . ?
